data_2213097
loop_
_publ_author_name
'Yavuz K\"oysal'
'\,Samil I\,s\?ik'
'Umut Salg\?in'
'Nesrin G\"okhan'

_publ_section_title 3-[(5-Methyl-2-oxo-1,3-benzoxazol-3-yl)methyl]-4-phenyl-1<i>H</i>-1,2,4-triazole-5(4<i>H</i>)-thione
_journal_coeditor_code AT2267
_journal_issue 5
_journal_name_full 'Acta Crystallographica Section E'
_journal_page_first o2463
_journal_page_last o2463
_journal_paper_doi 10.1107/S1600536807017485
_journal_volume 63
_journal_year 2007
_chemical_formula_iupac 'C17 H14 N4 O2 S'
_chemical_formula_moiety 'C17 H14 N4 O2 S'
_chemical_formula_sum 'C17 H14 N4 O2 S'
_chemical_formula_weight 338.38
_chemical_name_systematic
;
3-[(5-Methyl-2-oxo-1,3-benzoxazol-3-yl)methyl]-4-phenyl-1<i>H</i>-
1,2,4-triazole-5(4<i>H</i>)-thione
;
_space_group_IT_number 14
_symmetry_cell_setting monoclinic
_symmetry_space_group_name_Hall '-P 2ybc'
_symmetry_space_group_name_H-M 'P 1 21/c 1'
_atom_sites_solution_hydrogens geom
_atom_sites_solution_primary direct
_atom_sites_solution_secondary difmap
_cell_angle_alpha 90.00
_cell_angle_beta 112.531(4)
_cell_angle_gamma 90.00
_cell_formula_units_Z 4
_cell_length_a 12.2347(6)
_cell_length_b 12.8379(7)
_cell_length_c 11.0797(6)
_cell_measurement_reflns_used 21935
_cell_measurement_temperature 293(2)
_cell_measurement_theta_max 28.02
_cell_measurement_theta_min 2.40
_cell_volume 1607.43(15)
_computing_cell_refinement X-AREA
_computing_data_collection 'X-AREA (Stoe & Cie, 2002)'
_computing_data_reduction 'X-RED32 (Stoe & Cie, 2002)'
_computing_molecular_graphics 'ORTEPIII (Burnett & Johnson, 1996)'
_computing_publication_material 'WinGX (Farrugia, 1999) and PARST (Nardelli, 1995)'
_computing_structure_refinement 'SHELXL97 (Sheldrick, 1997)'
_computing_structure_solution 'SHELXS97 (Sheldrick, 1997)'
_diffrn_ambient_temperature 293(2)
_diffrn_detector_area_resol_mean 6.67
_diffrn_measured_fraction_theta_full 0.999
_diffrn_measured_fraction_theta_max 0.999
_diffrn_measurement_device_type 'Stoe IPDS II'
_diffrn_measurement_method \w
_diffrn_radiation_monochromator graphite
_diffrn_radiation_source 'fine-focus sealed tube'
_diffrn_radiation_type MoK\a
_diffrn_radiation_wavelength 0.71073
_diffrn_reflns_av_R_equivalents 0.0744
_diffrn_reflns_av_sigmaI/netI 0.0347
_diffrn_reflns_limit_h_max 15
_diffrn_reflns_limit_h_min -15
_diffrn_reflns_limit_k_max 15
_diffrn_reflns_limit_k_min -15
_diffrn_reflns_limit_l_max 13
_diffrn_reflns_limit_l_min -13
_diffrn_reflns_number 20943
_diffrn_reflns_theta_full 26.00
_diffrn_reflns_theta_max 26.00
_diffrn_reflns_theta_min 2.40
_diffrn_standards_interval_time 0
_diffrn_standards_number 0
_exptl_absorpt_coefficient_mu 0.219
_exptl_absorpt_correction_T_max 0.8492
_exptl_absorpt_correction_T_min 0.4844
_exptl_absorpt_correction_type integration
_exptl_absorpt_process_details '(X-RED32; Stoe & Cie, 2002)'
_exptl_crystal_colour colourless
_exptl_crystal_density_diffrn 1.398
_exptl_crystal_density_method 'not measured'
_exptl_crystal_description prism
_exptl_crystal_F_000 704
_exptl_crystal_size_max 0.540
_exptl_crystal_size_mid 0.387
_exptl_crystal_size_min 0.240
_refine_diff_density_max 0.212
_refine_diff_density_min -0.265
_refine_ls_extinction_method none
_refine_ls_goodness_of_fit_ref 1.027
_refine_ls_hydrogen_treatment mixed
_refine_ls_matrix_type full
_refine_ls_number_parameters 222
_refine_ls_number_reflns 3150
_refine_ls_number_restraints 0
_refine_ls_restrained_S_all 1.027
_refine_ls_R_factor_all 0.0532
_refine_ls_R_factor_gt 0.0392
_refine_ls_shift/su_max 0.002
_refine_ls_shift/su_mean 0.000
_refine_ls_structure_factor_coef Fsqd
_refine_ls_weighting_details 'calc w = 1/[\s^2^(Fo^2^)+(0.0668P)^2^+0.0405P] where P=(Fo^2^+2Fc^2^)/3'
_refine_ls_weighting_scheme calc
_refine_ls_wR_factor_gt 0.1021
_refine_ls_wR_factor_ref 0.1090
_reflns_number_gt 2436
_reflns_number_total 3150
_reflns_threshold_expression I>2\s(I)
_cod_data_source_file at2267.cif
_cod_data_source_block I
_cod_original_sg_symbol_H-M 'P 21/c'
_cod_database_code 2213097
_cod_database_fobs_code 2213097

loop_
_symmetry_equiv_pos_as_xyz
'x, y, z'
'-x, y+1/2, -z+1/2'
'-x, -y, -z'
'x, -y-1/2, z-1/2'

loop_
_atom_site_type_symbol
_atom_site_label
_atom_site_fract_x
_atom_site_fract_y
_atom_site_fract_z
_atom_site_U_iso_or_equiv
_atom_site_adp_type
_atom_site_calc_flag
_atom_site_refinement_flags
_atom_site_occupancy
C C1 0.92413(16) 0.44503(12) 0.32666(15) 0.0450(4) Uani d . 1
C C2 1.02318(16) 0.39451(13) 0.40705(17) 0.0495(4) Uani d . 1
H H2 1.0952 0.4001 0.3974 0.059 Uiso calc R 1
C C3 1.00960(17) 0.33420(13) 0.50425(17) 0.0512(4) Uani d . 1
H H3 1.0744 0.2969 0.5601 0.061 Uiso calc R 1
C C4 0.90390(16) 0.32719(13) 0.52166(17) 0.0505(4) Uani d . 1
C C5 0.80410(16) 0.38007(13) 0.43740(16) 0.0480(4) Uani d . 1
H H5 0.7319 0.3761 0.4470 0.058 Uiso calc R 1
C C6 0.81727(15) 0.43839(12) 0.33947(15) 0.0434(4) Uani d . 1
C C7 0.8973(2) 0.26370(18) 0.6325(2) 0.0726(6) Uani d . 1
H H7A 0.9207 0.1933 0.6255 0.109 Uiso calc R 1
H H7B 0.8177 0.2643 0.6289 0.109 Uiso calc R 1
H H7C 0.9494 0.2929 0.7141 0.109 Uiso calc R 1
C C8 0.79970(19) 0.54601(15) 0.17374(18) 0.0587(5) Uani d . 1
C C9 0.61703(16) 0.52145(14) 0.21542(17) 0.0535(4) Uani d . 1
H H9A 0.5796 0.4582 0.2284 0.064 Uiso calc R 1
H H9B 0.5767 0.5430 0.1252 0.064 Uiso calc R 1
C C10 0.60490(15) 0.60493(12) 0.30378(16) 0.0465(4) Uani d . 1
C C11 0.52524(16) 0.71128(12) 0.40576(17) 0.0483(4) Uani d . 1
C C12 0.39529(16) 0.56646(13) 0.27743(16) 0.0471(4) Uani d . 1
C C13 0.3941(2) 0.46557(14) 0.31950(19) 0.0606(5) Uani d . 1
H H13 0.4625 0.4353 0.3792 0.073 Uiso calc R 1
C C14 0.2889(2) 0.41019(17) 0.2710(2) 0.0742(6) Uani d . 1
H H14 0.2868 0.3416 0.2969 0.089 Uiso calc R 1
C C15 0.1879(2) 0.4560(2) 0.1850(2) 0.0777(7) Uani d . 1
H H15 0.1174 0.4187 0.1534 0.093 Uiso calc R 1
C C16 0.1908(2) 0.5569(2) 0.1453(2) 0.0775(6) Uani d . 1
H H16 0.1219 0.5879 0.0875 0.093 Uiso calc R 1
C C17 0.29451(18) 0.61215(16) 0.19043(19) 0.0612(5) Uani d . 1
H H17 0.2966 0.6801 0.1623 0.073 Uiso calc R 1
N N1 0.73919(13) 0.50064(11) 0.24030(13) 0.0497(3) Uani d . 1
N N2 0.50386(12) 0.62461(10) 0.32577(13) 0.0450(3) Uani d . 1
N N3 0.63611(14) 0.73594(12) 0.42496(16) 0.0541(4) Uani d . 1
N N4 0.68742(14) 0.67115(12) 0.36309(15) 0.0540(4) Uani d . 1
O O1 0.91324(12) 0.51094(10) 0.22290(12) 0.0577(3) Uani d . 1
O O2 0.76463(17) 0.60708(14) 0.08433(16) 0.0892(5) Uani d . 1
S S1 0.43585(5) 0.76920(4) 0.46729(5) 0.06125(17) Uani d . 1
H H3A 0.678(2) 0.7849(18) 0.475(2) 0.064(6) Uiso d . 1

loop_
_atom_site_aniso_label
_atom_site_aniso_U_11
_atom_site_aniso_U_22
_atom_site_aniso_U_33
_atom_site_aniso_U_12
_atom_site_aniso_U_13
_atom_site_aniso_U_23
C1 0.0550(10) 0.0402(8) 0.0446(8) 0.0023(7) 0.0246(7) -0.0024(6)
C2 0.0462(10) 0.0515(9) 0.0545(9) 0.0042(7) 0.0234(8) -0.0051(7)
C3 0.0482(10) 0.0496(9) 0.0508(9) 0.0072(7) 0.0136(7) 0.0001(7)
C4 0.0541(11) 0.0461(9) 0.0506(9) 0.0016(7) 0.0191(8) 0.0031(7)
C5 0.0468(10) 0.0442(8) 0.0557(9) -0.0012(7) 0.0226(7) 0.0012(7)
C6 0.0473(10) 0.0369(7) 0.0441(8) 0.0052(6) 0.0156(7) -0.0035(6)
C7 0.0757(15) 0.0754(13) 0.0699(13) 0.0115(11) 0.0315(11) 0.0253(11)
C8 0.0747(14) 0.0557(10) 0.0527(10) 0.0202(9) 0.0321(9) 0.0085(8)
C9 0.0503(11) 0.0523(10) 0.0517(9) 0.0110(8) 0.0129(8) -0.0056(8)
C10 0.0450(10) 0.0432(8) 0.0491(9) 0.0077(7) 0.0156(7) 0.0016(7)
C11 0.0529(11) 0.0389(8) 0.0539(9) 0.0010(7) 0.0213(8) -0.0007(7)
C12 0.0510(11) 0.0435(8) 0.0505(9) -0.0031(7) 0.0234(8) -0.0043(7)
C13 0.0740(14) 0.0496(10) 0.0611(11) -0.0045(9) 0.0291(10) 0.0014(8)
C14 0.1024(19) 0.0557(11) 0.0797(14) -0.0269(12) 0.0518(14) -0.0117(10)
C15 0.0731(16) 0.0910(17) 0.0760(14) -0.0338(13) 0.0364(12) -0.0251(12)
C16 0.0526(13) 0.0966(17) 0.0763(14) -0.0113(11) 0.0167(10) -0.0112(12)
C17 0.0531(12) 0.0587(11) 0.0678(12) -0.0005(9) 0.0187(9) 0.0017(9)
N1 0.0524(9) 0.0478(7) 0.0493(7) 0.0130(6) 0.0201(6) 0.0032(6)
N2 0.0444(8) 0.0393(7) 0.0506(7) 0.0017(6) 0.0174(6) -0.0012(5)
N3 0.0494(9) 0.0474(8) 0.0661(9) -0.0049(7) 0.0228(7) -0.0132(7)
N4 0.0461(9) 0.0528(8) 0.0628(9) 0.0018(6) 0.0204(7) -0.0095(7)
O1 0.0681(9) 0.0596(7) 0.0556(7) 0.0148(6) 0.0352(6) 0.0106(6)
O2 0.1090(14) 0.0961(11) 0.0760(10) 0.0471(10) 0.0503(9) 0.0423(9)
S1 0.0609(3) 0.0541(3) 0.0784(3) -0.0008(2) 0.0374(3) -0.0130(2)

loop_
_atom_type_symbol
_atom_type_description
_atom_type_scat_dispersion_real
_atom_type_scat_dispersion_imag
_atom_type_scat_source
C C 0.0033 0.0016 'International Tables Vol C Tables 4.2.6.8 and 6.1.1.4'
H H 0.0000 0.0000 'International Tables Vol C Tables 4.2.6.8 and 6.1.1.4'
N N 0.0061 0.0033 'International Tables Vol C Tables 4.2.6.8 and 6.1.1.4'
O O 0.0106 0.0060 'International Tables Vol C Tables 4.2.6.8 and 6.1.1.4'
S S 0.1246 0.1234 'International Tables Vol C Tables 4.2.6.8 and 6.1.1.4'

loop_
_geom_angle_atom_site_label_1
_geom_angle_atom_site_label_2
_geom_angle_atom_site_label_3
_geom_angle
_geom_angle_publ_flag
C2 C1 C6 123.21(15) ?
C2 C1 O1 127.52(15) ?
C6 C1 O1 109.27(14) ?
C1 C2 C3 115.61(16) ?
C1 C2 H2 122.2 ?
C3 C2 H2 122.2 ?
C4 C3 C2 122.81(16) ?
C4 C3 H3 118.6 ?
C2 C3 H3 118.6 ?
C3 C4 C5 120.03(16) ?
C3 C4 C7 119.74(17) ?
C5 C4 C7 120.23(17) ?
C6 C5 C4 117.04(16) ?
C6 C5 H5 121.5 ?
C4 C5 H5 121.5 ?
C1 C6 C5 121.29(15) ?
C1 C6 N1 105.95(14) ?
C5 C6 N1 132.75(16) ?
C4 C7 H7A 109.5 ?
C4 C7 H7B 109.5 ?
H7A C7 H7B 109.5 ?
C4 C7 H7C 109.5 ?
H7A C7 H7C 109.5 ?
H7B C7 H7C 109.5 ?
O2 C8 O1 122.11(19) ?
O2 C8 N1 128.9(2) ?
O1 C8 N1 109.02(14) ?
N1 C9 C10 111.35(15) yes
N1 C9 H9A 109.4 ?
C10 C9 H9A 109.4 ?
N1 C9 H9B 109.4 ?
C10 C9 H9B 109.4 ?
H9A C9 H9B 108.0 ?
N4 C10 N2 111.76(14) ?
N4 C10 C9 123.39(17) ?
N2 C10 C9 124.74(15) ?
N3 C11 N2 103.01(14) ?
N3 C11 S1 128.11(14) ?
N2 C11 S1 128.85(14) ?
C17 C12 C13 121.08(18) ?
C17 C12 N2 119.57(16) ?
C13 C12 N2 119.35(17) ?
C12 C13 C14 118.6(2) ?
C12 C13 H13 120.7 ?
C14 C13 H13 120.7 ?
C15 C14 C13 120.3(2) ?
C15 C14 H14 119.8 ?
C13 C14 H14 119.8 ?
C14 C15 C16 120.1(2) ?
C14 C15 H15 120.0 ?
C16 C15 H15 120.0 ?
C17 C16 C15 120.4(2) ?
C17 C16 H16 119.8 ?
C15 C16 H16 119.8 ?
C16 C17 C12 119.5(2) ?
C16 C17 H17 120.3 ?
C12 C17 H17 120.3 ?
C8 N1 C6 108.72(15) ?
C8 N1 C9 123.96(15) ?
C6 N1 C9 127.18(15) ?
C10 N2 C11 107.44(14) ?
C10 N2 C12 127.27(13) ?
C11 N2 C12 125.28(14) ?
C11 N3 N4 114.19(15) ?
C11 N3 H3A 126.6(15) ?
N4 N3 H3A 119.1(15) ?
C10 N4 N3 103.60(15) ?
C8 O1 C1 106.97(13) ?

loop_
_geom_bond_atom_site_label_1
_geom_bond_atom_site_label_2
_geom_bond_distance
_geom_bond_publ_flag
C1 C2 1.362(2) ?
C1 C6 1.371(2) ?
C1 O1 1.3922(19) ?
C2 C3 1.387(3) ?
C2 H2 0.9300 ?
C3 C4 1.382(3) ?
C3 H3 0.9300 ?
C4 C5 1.396(2) ?
C4 C7 1.502(3) ?
C5 C6 1.378(2) ?
C5 H5 0.9300 ?
C6 N1 1.398(2) ?
C7 H7A 0.9600 ?
C7 H7B 0.9600 ?
C7 H7C 0.9600 ?
C8 O2 1.206(2) yes
C8 O1 1.360(2) ?
C8 N1 1.360(2) ?
C9 N1 1.437(2) ?
C9 C10 1.497(2) ?
C9 H9A 0.9700 ?
C9 H9B 0.9700 ?
C10 N4 1.290(2) yes
C10 N2 1.372(2) ?
C11 N3 1.328(2) ?
C11 N2 1.384(2) ?
C11 S1 1.6689(18) ?
C12 C17 1.372(3) ?
C12 C13 1.379(2) ?
C12 N2 1.436(2) ?
C13 C14 1.386(3) ?
C13 H13 0.9300 ?
C14 C15 1.371(4) ?
C14 H14 0.9300 ?
C15 C16 1.371(4) ?
C15 H15 0.9300 ?
C16 C17 1.371(3) ?
C16 H16 0.9300 ?
C17 H17 0.9300 ?
N3 N4 1.373(2) yes
N3 H3A 0.86(2) ?

loop_
_geom_hbond_atom_site_label_D
_geom_hbond_atom_site_label_H
_geom_hbond_atom_site_label_A
_geom_hbond_site_symmetry_A
_geom_hbond_distance_DH
_geom_hbond_distance_HA
_geom_hbond_distance_DA
_geom_hbond_angle_DHA
N3 H3A O2 4_576 0.86(2) 1.88(2) 2.743(2) 178(2)

loop_
_geom_torsion_atom_site_label_1
_geom_torsion_atom_site_label_2
_geom_torsion_atom_site_label_3
_geom_torsion_atom_site_label_4
_geom_torsion
_geom_torsion_publ_flag
C6 C1 C2 C3 0.4(2) ?
O1 C1 C2 C3 179.27(15) ?
C1 C2 C3 C4 -1.6(3) ?
C2 C3 C4 C5 1.7(3) ?
C2 C3 C4 C7 -177.52(18) ?
C3 C4 C5 C6 -0.4(2) ?
C7 C4 C5 C6 178.76(17) ?
C2 C1 C6 C5 0.8(2) ?
O1 C1 C6 C5 -178.26(14) ?
C2 C1 C6 N1 179.81(15) ?
O1 C1 C6 N1 0.72(17) ?
C4 C5 C6 C1 -0.8(2) ?
C4 C5 C6 N1 -179.45(16) ?
N1 C9 C10 N4 20.4(2) ?
N1 C9 C10 N2 -163.63(15) yes
C17 C12 C13 C14 0.7(3) ?
N2 C12 C13 C14 -179.39(17) ?
C12 C13 C14 C15 -1.3(3) ?
C13 C14 C15 C16 0.7(3) ?
C14 C15 C16 C17 0.5(4) ?
C15 C16 C17 C12 -1.1(3) ?
C13 C12 C17 C16 0.5(3) ?
N2 C12 C17 C16 -179.42(18) ?
O2 C8 N1 C6 -177.7(2) ?
O1 C8 N1 C6 2.9(2) ?
O2 C8 N1 C9 -1.7(3) ?
O1 C8 N1 C9 178.87(14) ?
C1 C6 N1 C8 -2.22(18) ?
C5 C6 N1 C8 176.59(18) ?
C1 C6 N1 C9 -177.99(15) ?
C5 C6 N1 C9 0.8(3) ?
C10 C9 N1 C8 -94.1(2) ?
C10 C9 N1 C6 81.0(2) ?
N4 C10 N2 C11 0.23(19) ?
C9 C10 N2 C11 -176.15(15) ?
N4 C10 N2 C12 -178.99(15) ?
C9 C10 N2 C12 4.6(3) ?
N3 C11 N2 C10 -0.08(17) ?
S1 C11 N2 C10 -178.44(14) ?
N3 C11 N2 C12 179.15(15) ?
S1 C11 N2 C12 0.8(2) ?
C17 C12 N2 C10 -114.18(19) ?
C13 C12 N2 C10 65.9(2) ?
C17 C12 N2 C11 66.7(2) ?
C13 C12 N2 C11 -113.16(19) ?
N2 C11 N3 N4 -0.1(2) ?
S1 C11 N3 N4 178.30(13) ?
N2 C10 N4 N3 -0.26(19) ?
C9 C10 N4 N3 176.17(15) ?
C11 N3 N4 C10 0.2(2) ?
O2 C8 O1 C1 178.11(19) ?
N1 C8 O1 C1 -2.43(19) ?
C2 C1 O1 C8 -178.01(17) ?
C6 C1 O1 C8 1.03(18) ?

loop_
_cod_related_entry_id
_cod_related_entry_database
_cod_related_entry_code
1 ChemSpider 21124871
